data_2219740
loop_
_publ_author_name
'Zhang, Xin-Ying'
'Li, Xiao-Yan'
'Wang, Xia'
'Li, Dong-Fang'
'Fan, Xue-Sen'

_publ_section_title
6,7-Dihydro-4-(4-methoxyphenyl)-3-methyl-6-oxo-1-phenyl-1<i>H</i>-pyrazolo[3,4-<i>b</i>]pyridine-5-carbonitrile
_journal_coeditor_code XU2451
_journal_issue 10
_journal_name_full 'Acta Crystallographica Section E'
_journal_page_first o1888
_journal_paper_doi 10.1107/S1600536808027852
_journal_volume 64
_journal_year 2008
_chemical_formula_iupac 'C21 H16 N4 O2'
_chemical_formula_moiety 'C21 H16 N4 O2'
_chemical_formula_sum 'C21 H16 N4 O2'
_chemical_formula_weight 356.38
_chemical_name_systematic
;
6,7-Dihydro-4-(4-methoxyphenyl)-3-methyl-6-oxo-1-phenyl-1<i>H</i>-
pyrazolo[3,4-<i>b</i>]pyridine-5-carbonitrile
;
_space_group_IT_number 2
_symmetry_cell_setting triclinic
_symmetry_space_group_name_Hall '-P 1'
_symmetry_space_group_name_H-M 'P -1'
_atom_sites_solution_hydrogens geom
_atom_sites_solution_primary direct
_atom_sites_solution_secondary difmap
_audit_creation_method SHELXL97
_cell_angle_alpha 68.467(2)
_cell_angle_beta 78.949(2)
_cell_angle_gamma 87.471(2)
_cell_formula_units_Z 2
_cell_length_a 7.0621(11)
_cell_length_b 11.0272(17)
_cell_length_c 12.1743(19)
_cell_measurement_reflns_used 1698
_cell_measurement_temperature 295(2)
_cell_measurement_theta_max 26.33
_cell_measurement_theta_min 3.16
_cell_volume 865.2(2)
_computing_cell_refinement 'SAINT (Bruker, 1997)'
_computing_data_collection 'SMART (Bruker, 1997)'
_computing_data_reduction 'SAINT (Bruker, 1997)'
_computing_molecular_graphics 'SHELXTL (Sheldrick, 2008)'
_computing_publication_material 'SHELXTL (Sheldrick, 2008)'
_computing_structure_refinement 'SHELXTL (Sheldrick, 2008)'
_computing_structure_solution 'SHELXTL (Sheldrick, 2008)'
_diffrn_ambient_temperature 295(2)
_diffrn_measured_fraction_theta_full 0.970
_diffrn_measured_fraction_theta_max 0.970
_diffrn_measurement_device_type 'Bruker SMART CCD area-detector'
_diffrn_measurement_method '\f and \w scans'
_diffrn_radiation_monochromator graphite
_diffrn_radiation_source 'fine-focus sealed tube'
_diffrn_radiation_type MoK\a
_diffrn_radiation_wavelength 0.71073
_diffrn_reflns_av_R_equivalents 0.0187
_diffrn_reflns_av_sigmaI/netI 0.0310
_diffrn_reflns_limit_h_max 8
_diffrn_reflns_limit_h_min -8
_diffrn_reflns_limit_k_max 13
_diffrn_reflns_limit_k_min -13
_diffrn_reflns_limit_l_max 14
_diffrn_reflns_limit_l_min -14
_diffrn_reflns_number 6198
_diffrn_reflns_theta_full 25.50
_diffrn_reflns_theta_max 25.50
_diffrn_reflns_theta_min 2.94
_diffrn_standards_number 0
_exptl_absorpt_coefficient_mu 0.091
_exptl_absorpt_correction_type none
_exptl_crystal_colour colourless
_exptl_crystal_density_diffrn 1.368
_exptl_crystal_density_method 'not measured'
_exptl_crystal_description block
_exptl_crystal_F_000 372
_exptl_crystal_size_max 0.43
_exptl_crystal_size_mid 0.30
_exptl_crystal_size_min 0.11
_refine_diff_density_max 0.146
_refine_diff_density_min -0.212
_refine_ls_extinction_method none
_refine_ls_goodness_of_fit_ref 1.022
_refine_ls_hydrogen_treatment constr
_refine_ls_matrix_type full
_refine_ls_number_parameters 246
_refine_ls_number_reflns 3136
_refine_ls_number_restraints 0
_refine_ls_restrained_S_all 1.022
_refine_ls_R_factor_all 0.0639
_refine_ls_R_factor_gt 0.0424
_refine_ls_shift/su_max 0.000
_refine_ls_shift/su_mean 0.000
_refine_ls_structure_factor_coef Fsqd
_refine_ls_weighting_details 'calc w = 1/[\s^2^(Fo^2^)+(0.0514P)^2^+0.1601P] where P=(Fo^2^+2Fc^2^)/3'
_refine_ls_weighting_scheme calc
_refine_ls_wR_factor_gt 0.0992
_refine_ls_wR_factor_ref 0.1141
_reflns_number_gt 2236
_reflns_number_total 3136
_reflns_threshold_expression I>2\s(I)
_cod_data_source_file xu2451.cif
_cod_data_source_block I
_cod_database_code 2219740
_cod_database_fobs_code 2219740

loop_
_symmetry_equiv_pos_as_xyz
'x, y, z'
'-x, -y, -z'

loop_
_atom_site_type_symbol
_atom_site_label
_atom_site_fract_x
_atom_site_fract_y
_atom_site_fract_z
_atom_site_U_iso_or_equiv
_atom_site_adp_type
_atom_site_calc_flag
_atom_site_refinement_flags
_atom_site_occupancy
C C1 0.2756(2) 0.56351(17) 0.91520(16) 0.0390(4) Uani d . 1
C C2 0.4579(2) 0.63083(17) 0.84855(16) 0.0396(4) Uani d . 1
C C3 0.5717(2) 0.60459(16) 0.75386(16) 0.0380(4) Uani d . 1
C C4 0.5056(2) 0.50171(17) 0.72613(16) 0.0390(4) Uani d . 1
C C5 0.3325(2) 0.43515(16) 0.79290(15) 0.0382(4) Uani d . 1
C C6 0.5776(3) 0.43251(18) 0.64820(17) 0.0450(5) Uani d . 1
C C7 0.5055(3) 0.7343(2) 0.88358(19) 0.0534(5) Uani d . 1
C C8 0.7609(3) 0.4528(2) 0.55762(19) 0.0583(6) Uani d . 1
H H8A 0.7738 0.3832 0.5273 0.087 Uiso calc R 1
H H8B 0.8686 0.4537 0.5950 0.087 Uiso calc R 1
H H8C 0.7580 0.5345 0.4924 0.087 Uiso calc R 1
C C9 0.1563(3) 0.23971(18) 0.79607(16) 0.0457(5) Uani d . 1
C C10 -0.0341(3) 0.2728(2) 0.81733(18) 0.0549(5) Uani d . 1
H H10 -0.0665 0.3585 0.8065 0.066 Uiso calc R 1
C C11 -0.1762(3) 0.1761(3) 0.8550(2) 0.0736(7) Uani d . 1
H H11 -0.3052 0.1966 0.8713 0.088 Uiso calc R 1
C C12 -0.1284(5) 0.0504(3) 0.8685(2) 0.0857(9) Uani d . 1
H H12 -0.2250 -0.0137 0.8923 0.103 Uiso calc R 1
C C13 0.0630(5) 0.0186(2) 0.8470(2) 0.0813(8) Uani d . 1
H H13 0.0947 -0.0670 0.8567 0.098 Uiso calc R 1
C C14 0.2069(3) 0.1128(2) 0.81120(19) 0.0623(6) Uani d . 1
H H14 0.3360 0.0915 0.7975 0.075 Uiso calc R 1
C C15 0.7532(2) 0.68056(16) 0.68722(16) 0.0386(4) Uani d . 1
C C16 0.8942(3) 0.69110(18) 0.74930(17) 0.0455(5) Uani d . 1
H H16 0.8741 0.6498 0.8325 0.055 Uiso calc R 1
C C17 1.0627(3) 0.76181(18) 0.68909(17) 0.0490(5) Uani d . 1
H H17 1.1553 0.7678 0.7320 0.059 Uiso calc R 1
C C18 1.0963(2) 0.82417(17) 0.56554(17) 0.0437(5) Uani d . 1
C C19 0.9568(3) 0.81699(17) 0.50216(17) 0.0452(5) Uani d . 1
H H19 0.9768 0.8600 0.4192 0.054 Uiso calc R 1
C C20 0.7868(3) 0.74526(17) 0.56307(16) 0.0429(4) Uani d . 1
H H20 0.6936 0.7404 0.5201 0.051 Uiso calc R 1
C C21 1.3193(3) 0.9516(2) 0.39001(19) 0.0655(6) Uani d . 1
H H21A 1.3223 0.8877 0.3534 0.098 Uiso calc R 1
H H21B 1.4440 0.9940 0.3686 0.098 Uiso calc R 1
H H21C 1.2248 1.0151 0.3623 0.098 Uiso calc R 1
N N1 0.22050(19) 0.46471(13) 0.88333(13) 0.0391(4) Uani d . 1
H H1 0.1144 0.4213 0.9209 0.047 Uiso calc R 1
N N2 0.3060(2) 0.33757(15) 0.75584(14) 0.0446(4) Uani d . 1
N N3 0.4599(2) 0.33551(16) 0.66572(14) 0.0510(4) Uani d . 1
N N4 0.5383(3) 0.8162(2) 0.9136(2) 0.0929(8) Uani d . 1
O O1 0.17078(18) 0.59323(13) 0.99468(12) 0.0513(4) Uani d . 1
O O2 1.27013(19) 0.88929(14) 0.51707(13) 0.0605(4) Uani d . 1

loop_
_atom_site_aniso_label
_atom_site_aniso_U_11
_atom_site_aniso_U_22
_atom_site_aniso_U_33
_atom_site_aniso_U_12
_atom_site_aniso_U_13
_atom_site_aniso_U_23
C1 0.0338(9) 0.0395(10) 0.0403(10) -0.0069(8) 0.0009(8) -0.0136(8)
C2 0.0333(9) 0.0393(10) 0.0432(10) -0.0072(8) -0.0002(8) -0.0141(8)
C3 0.0308(9) 0.0356(9) 0.0413(10) -0.0025(7) -0.0011(8) -0.0091(8)
C4 0.0307(9) 0.0399(10) 0.0413(10) -0.0024(7) 0.0026(7) -0.0131(8)
C5 0.0343(9) 0.0380(10) 0.0401(10) -0.0019(7) 0.0001(8) -0.0148(8)
C6 0.0369(10) 0.0442(11) 0.0488(11) -0.0016(8) 0.0053(8) -0.0173(9)
C7 0.0392(11) 0.0556(13) 0.0624(13) -0.0165(9) 0.0130(9) -0.0272(11)
C8 0.0484(12) 0.0595(13) 0.0603(13) -0.0036(10) 0.0143(10) -0.0260(11)
C9 0.0490(11) 0.0476(11) 0.0413(11) -0.0137(9) 0.0009(9) -0.0200(9)
C10 0.0488(12) 0.0673(14) 0.0520(12) -0.0157(10) -0.0024(9) -0.0273(11)
C11 0.0568(14) 0.108(2) 0.0591(14) -0.0353(14) 0.0017(11) -0.0365(15)
C12 0.105(2) 0.095(2) 0.0552(15) -0.0659(18) 0.0019(14) -0.0253(14)
C13 0.117(2) 0.0580(15) 0.0675(16) -0.0362(15) -0.0015(15) -0.0248(13)
C14 0.0752(15) 0.0500(13) 0.0617(14) -0.0137(11) 0.0039(11) -0.0269(11)
C15 0.0301(9) 0.0368(10) 0.0430(10) -0.0029(7) 0.0023(8) -0.0117(8)
C16 0.0358(10) 0.0496(11) 0.0407(10) -0.0060(8) -0.0007(8) -0.0070(9)
C17 0.0346(10) 0.0534(12) 0.0508(12) -0.0058(9) -0.0056(9) -0.0101(10)
C18 0.0339(10) 0.0387(10) 0.0512(12) -0.0066(8) 0.0069(8) -0.0144(9)
C19 0.0470(11) 0.0420(10) 0.0377(10) -0.0051(8) 0.0063(8) -0.0105(8)
C20 0.0390(10) 0.0443(10) 0.0434(11) -0.0039(8) -0.0023(8) -0.0158(9)
C21 0.0598(14) 0.0550(13) 0.0643(15) -0.0165(10) 0.0248(11) -0.0179(11)
N1 0.0316(8) 0.0390(8) 0.0424(8) -0.0108(6) 0.0065(6) -0.0151(7)
N2 0.0395(8) 0.0440(9) 0.0488(9) -0.0099(7) 0.0068(7) -0.0215(7)
N3 0.0469(9) 0.0504(10) 0.0520(10) -0.0053(8) 0.0107(8) -0.0238(8)
N4 0.0738(14) 0.0961(17) 0.1204(19) -0.0448(12) 0.0337(13) -0.0735(16)
O1 0.0405(7) 0.0616(9) 0.0534(8) -0.0166(6) 0.0137(6) -0.0320(7)
O2 0.0430(8) 0.0640(9) 0.0589(9) -0.0189(7) 0.0111(7) -0.0125(7)

loop_
_atom_type_symbol
_atom_type_description
_atom_type_scat_dispersion_real
_atom_type_scat_dispersion_imag
_atom_type_scat_source
C C 0.0033 0.0016 'International Tables Vol C Tables 4.2.6.8 and 6.1.1.4'
H H 0.0000 0.0000 'International Tables Vol C Tables 4.2.6.8 and 6.1.1.4'
N N 0.0061 0.0033 'International Tables Vol C Tables 4.2.6.8 and 6.1.1.4'
O O 0.0106 0.0060 'International Tables Vol C Tables 4.2.6.8 and 6.1.1.4'

loop_
_geom_angle_atom_site_label_1
_geom_angle_atom_site_label_2
_geom_angle_atom_site_label_3
_geom_angle
O1 C1 N1 120.55(15)
O1 C1 C2 123.12(16)
N1 C1 C2 116.32(15)
C3 C2 C7 122.01(15)
C3 C2 C1 124.02(16)
C7 C2 C1 113.84(15)
C2 C3 C4 116.42(15)
C2 C3 C15 120.98(16)
C4 C3 C15 122.60(15)
C5 C4 C3 119.12(16)
C5 C4 C6 103.83(15)
C3 C4 C6 136.83(16)
N2 C5 N1 127.97(15)
N2 C5 C4 108.43(15)
N1 C5 C4 123.53(16)
N3 C6 C4 111.18(15)
N3 C6 C8 118.63(17)
C4 C6 C8 130.17(17)
N4 C7 C2 178.0(2)
C6 C8 H8A 109.5
C6 C8 H8B 109.5
H8A C8 H8B 109.5
C6 C8 H8C 109.5
H8A C8 H8C 109.5
H8B C8 H8C 109.5
C10 C9 C14 121.36(18)
C10 C9 N2 120.09(18)
C14 C9 N2 118.54(18)
C9 C10 C11 118.8(2)
C9 C10 H10 120.6
C11 C10 H10 120.6
C12 C11 C10 120.4(2)
C12 C11 H11 119.8
C10 C11 H11 119.8
C11 C12 C13 120.2(2)
C11 C12 H12 119.9
C13 C12 H12 119.9
C14 C13 C12 120.4(3)
C14 C13 H13 119.8
C12 C13 H13 119.8
C13 C14 C9 118.8(2)
C13 C14 H14 120.6
C9 C14 H14 120.6
C20 C15 C16 118.08(16)
C20 C15 C3 121.91(16)
C16 C15 C3 119.99(16)
C17 C16 C15 120.78(17)
C17 C16 H16 119.6
C15 C16 H16 119.6
C16 C17 C18 120.81(18)
C16 C17 H17 119.6
C18 C17 H17 119.6
O2 C18 C17 114.81(17)
O2 C18 C19 125.76(17)
C17 C18 C19 119.43(16)
C18 C19 C20 119.69(17)
C18 C19 H19 120.2
C20 C19 H19 120.2
C19 C20 C15 121.20(18)
C19 C20 H20 119.4
C15 C20 H20 119.4
O2 C21 H21A 109.5
O2 C21 H21B 109.5
H21A C21 H21B 109.5
O2 C21 H21C 109.5
H21A C21 H21C 109.5
H21B C21 H21C 109.5
C5 N1 C1 120.54(14)
C5 N1 H1 119.7
C1 N1 H1 119.7
C5 N2 N3 110.21(14)
C5 N2 C9 130.98(15)
N3 N2 C9 118.76(14)
C6 N3 N2 106.35(15)
C18 O2 C21 118.36(16)

loop_
_geom_bond_atom_site_label_1
_geom_bond_atom_site_label_2
_geom_bond_distance
C1 O1 1.236(2)
C1 N1 1.377(2)
C1 C2 1.452(2)
C2 C3 1.388(2)
C2 C7 1.429(3)
C3 C4 1.417(2)
C3 C15 1.484(2)
C4 C5 1.398(2)
C4 C6 1.433(2)
C5 N2 1.343(2)
C5 N1 1.361(2)
C6 N3 1.313(2)
C6 C8 1.496(2)
C7 N4 1.139(2)
C8 H8A 0.9600
C8 H8B 0.9600
C8 H8C 0.9600
C9 C10 1.379(3)
C9 C14 1.383(3)
C9 N2 1.427(2)
C10 C11 1.383(3)
C10 H10 0.9300
C11 C12 1.369(4)
C11 H11 0.9300
C12 C13 1.381(4)
C12 H12 0.9300
C13 C14 1.376(3)
C13 H13 0.9300
C14 H14 0.9300
C15 C20 1.391(2)
C15 C16 1.392(2)
C16 C17 1.375(2)
C16 H16 0.9300
C17 C18 1.382(3)
C17 H17 0.9300
C18 O2 1.364(2)
C18 C19 1.384(3)
C19 C20 1.389(2)
C19 H19 0.9300
C20 H20 0.9300
C21 O2 1.421(2)
C21 H21A 0.9600
C21 H21B 0.9600
C21 H21C 0.9600
N1 H1 0.8600
N2 N3 1.394(2)

loop_
_geom_hbond_atom_site_label_D
_geom_hbond_atom_site_label_H
_geom_hbond_atom_site_label_A
_geom_hbond_site_symmetry_A
_geom_hbond_distance_DH
_geom_hbond_distance_HA
_geom_hbond_distance_DA
_geom_hbond_angle_DHA
N1 H1 O1 2_567 0.86 2.06 2.8523(18) 152.5

loop_
_geom_torsion_atom_site_label_1
_geom_torsion_atom_site_label_2
_geom_torsion_atom_site_label_3
_geom_torsion_atom_site_label_4
_geom_torsion
O1 C1 C2 C3 -175.69(18)
N1 C1 C2 C3 2.7(3)
O1 C1 C2 C7 0.3(3)
N1 C1 C2 C7 178.62(16)
C7 C2 C3 C4 -178.28(17)
C1 C2 C3 C4 -2.6(3)
C7 C2 C3 C15 2.3(3)
C1 C2 C3 C15 177.93(17)
C2 C3 C4 C5 0.8(2)
C15 C3 C4 C5 -179.76(16)
C2 C3 C4 C6 -172.7(2)
C15 C3 C4 C6 6.7(3)
C3 C4 C5 N2 -176.16(16)
C6 C4 C5 N2 -0.7(2)
C3 C4 C5 N1 0.9(3)
C6 C4 C5 N1 176.38(16)
C5 C4 C6 N3 0.4(2)
C3 C4 C6 N3 174.6(2)
C5 C4 C6 C8 -177.7(2)
C3 C4 C6 C8 -3.5(4)
C3 C2 C7 N4 171(8)
C1 C2 C7 N4 -5(8)
C14 C9 C10 C11 0.3(3)
N2 C9 C10 C11 179.32(18)
C9 C10 C11 C12 -1.3(3)
C10 C11 C12 C13 1.4(4)
C11 C12 C13 C14 -0.3(4)
C12 C13 C14 C9 -0.7(4)
C10 C9 C14 C13 0.7(3)
N2 C9 C14 C13 -178.32(19)
C2 C3 C15 C20 -124.5(2)
C4 C3 C15 C20 56.1(2)
C2 C3 C15 C16 54.0(2)
C4 C3 C15 C16 -125.4(2)
C20 C15 C16 C17 -1.0(3)
C3 C15 C16 C17 -179.57(17)
C15 C16 C17 C18 0.0(3)
C16 C17 C18 O2 -179.12(17)
C16 C17 C18 C19 1.1(3)
O2 C18 C19 C20 179.00(17)
C17 C18 C19 C20 -1.3(3)
C18 C19 C20 C15 0.3(3)
C16 C15 C20 C19 0.8(3)
C3 C15 C20 C19 179.38(16)
N2 C5 N1 C1 175.58(17)
C4 C5 N1 C1 -0.9(3)
O1 C1 N1 C5 177.60(16)
C2 C1 N1 C5 -0.8(2)
N1 C5 N2 N3 -176.14(17)
C4 C5 N2 N3 0.8(2)
N1 C5 N2 C9 1.4(3)
C4 C5 N2 C9 178.32(18)
C10 C9 N2 C5 44.7(3)
C14 C9 N2 C5 -136.3(2)
C10 C9 N2 N3 -137.97(19)
C14 C9 N2 N3 41.1(3)
C4 C6 N3 N2 0.0(2)
C8 C6 N3 N2 178.40(17)
C5 N2 N3 C6 -0.5(2)
C9 N2 N3 C6 -178.39(17)
C17 C18 O2 C21 177.44(17)
C19 C18 O2 C21 -2.8(3)

loop_
_cod_related_entry_id
_cod_related_entry_database
_cod_related_entry_code
1 ChemSpider 10507912
